data_1509750
loop_
_publ_author_name
'Stel'makhovich, B.M.'
'Kuz'ma, Yu.B.'
'Zhak, O.V.'
'Bilas, N.R.'

_publ_section_title
;
 The Gd - Ag - Al system
;
_journal_name_full 'Journal of Alloys Compd.'
_journal_page_first 243
_journal_page_last 248
_journal_volume 363
_journal_year 2004
_chemical_formula_sum 'Ag2.91 Al2.26 Gd'
_chemical_name_systematic 'Gd Ag2.91 Al2.26'
_space_group_IT_number 194
_symmetry_space_group_name_Hall '-P 6c 2c'
_symmetry_space_group_name_H-M 'P 63/m m c'
_cell_angle_alpha 90
_cell_angle_beta 90
_cell_angle_gamma 120
_cell_formula_units_Z 6
_cell_length_a 9.2305
_cell_length_b 9.2305
_cell_length_c 9.4111
_cell_volume 694.419
_citation_journal_id_ASTM JALCEU
_cod_data_source_file silver2-3_228.cif
_cod_data_source_block Ag2.91Al2.26Gd1
_cod_original_cell_volume 694.4189
_cod_original_formula_sum 'Ag2.91 Al2.26 Gd1'
_cod_database_code 1509750

loop_
_symmetry_equiv_pos_as_xyz
x,y,z
x-y,x,z+1/2
-y,x-y,z
-x,-y,z+1/2
-x+y,-x,z
y,-x+y,z+1/2
-y,-x,-z+1/2
x-y,-y,-z
x,x-y,-z+1/2
y,x,-z
-x+y,y,-z+1/2
-x,-x+y,-z
-x,-y,-z
-x+y,-x,-z-1/2
y,-x+y,-z
x,y,-z-1/2
x-y,x,-z
-y,x-y,-z-1/2
y,x,z-1/2
-x+y,y,z
-x,-x+y,z-1/2
-y,-x,z
x-y,-y,z-1/2
x,x-y,z

loop_
_atom_site_label
_atom_site_type_symbol
_atom_site_fract_x
_atom_site_fract_y
_atom_site_fract_z
_atom_site_occupancy
_atom_site_U_iso_or_equiv
Ag6 Ag 0 0 0.362 0.2 0.0
Al2 Al 0.5 0 0 0.54 0.0
Al1 Al 0.3333 0.6667 0.0153 0.84 0.0
Ag2 Ag 0.5 0 0 0.46 0.0
Ag4 Ag 0.8416 0.6832 0.0909 0.892 0.0
Al3 Al 0.5682 0.1364 0.25 0.76 0.0
Al4 Al 0.8416 0.6832 0.0909 0.108 0.0
Ag1 Ag 0.3333 0.6667 0.0153 0.16 0.0
Gd1 Gd 0.1947 0.3894 0.25 1 0.0
Ag3 Ag 0.5682 0.1364 0.25 0.24 0.0
Al5 Al 0 0 0 0.55 0.0
Ag5 Ag 0 0 0.25 0.57 0.0
